data_7014260
loop_
_publ_author_name
'Alvarez, Celedonio M.'
'Alvarez, M. Angeles'
'Garc\'ia-Viv\'o, Daniel'
'Garc\'ia, M Esther'
'Ruiz, Miguel A.'
'Sa\'aez, David'
'Falvello, Larry R.'
'Soler, Tatiana'
'Herson, Patrick'

_publ_section_title
;
 Proton induced P-H and Mo-H bond activation at the phosphide bridged
 dimolybdenum complexes [Mo2Cp2(mu-H)(mu-PHR)(CO)4](R = Cy,
 2,4,6-C6H2R'3; R'= H, Me, tBu).
;
_journal_issue 24
_journal_name_full 'Dalton transactions (Cambridge, England : 2003)'
_journal_page_first 4168
_journal_page_last 4179
_journal_paper_doi 10.1039/b412875c
_journal_year 2004
_chemical_compound_source 'synthesis as described'
_chemical_formula_moiety 'C23 H23 Mo2 O4 P1'
_chemical_formula_sum 'C23 H23 Mo2 O4 P'
_chemical_formula_weight 586.26
_chemical_name_systematic
;
?
;
_space_group_IT_number 15
_symmetry_cell_setting monoclinic
_symmetry_Int_Tables_number 15
_symmetry_space_group_name_Hall '-C 2yc'
_symmetry_space_group_name_H-M 'C 1 2/c 1'
_atom_sites_solution_hydrogens geom
_atom_sites_solution_primary direct
_atom_sites_solution_secondary difmap
_audit_conform_dict_location ftp://ftp.iucr.org/pub/cif_core.dic
_audit_conform_dict_name cif_core.dic
_audit_conform_dict_version 2.2
_audit_creation_date 2004-03-30T16:42:31-00:00
_audit_creation_method 'WinGX routine CIF_UPDATE'
_cell_angle_alpha 90
_cell_angle_beta 110.9950(10)
_cell_angle_gamma 90
_cell_formula_units_Z 8
_cell_length_a 33.8525(4)
_cell_length_b 8.54590(10)
_cell_length_c 16.3577(2)
_cell_measurement_reflns_used 6193
_cell_measurement_temperature 100(2)
_cell_measurement_theta_max 70.3
_cell_measurement_theta_min 2.796
_cell_measurement_wavelength 1.54182
_cell_volume 4418.12(10)
_computing_cell_refinement 'BRUKER SMART v. 5.625'
_computing_data_collection 'BRUKER SMART v. 5.625'
_computing_data_reduction 'BRUKER SAINT v. 6.0'
_computing_molecular_graphics 'Ortep-3 for Windows (Farrugia, 1997)'
_computing_publication_material 'WinGX publication routines (Farrugia, 1999)'
_computing_structure_refinement 'SHELXL-97 (Sheldrick, 1997)'
_computing_structure_solution 'DIRDIF (1999)'
_diffrn_ambient_temperature 100(2)
_diffrn_measured_fraction_theta_full 0.959
_diffrn_measured_fraction_theta_max 0.959
_diffrn_measurement_device_type 'Smart-CCD-1000 BRUKER'
_diffrn_measurement_method 'omega scans'
_diffrn_radiation_monochromator graphite
_diffrn_radiation_probe x-ray
_diffrn_radiation_type CuK\a
_diffrn_radiation_wavelength 1.54182
_diffrn_reflns_av_R_equivalents 0.047
_diffrn_reflns_av_unetI/netI 0.0345
_diffrn_reflns_limit_h_max 41
_diffrn_reflns_limit_h_min -41
_diffrn_reflns_limit_k_max 10
_diffrn_reflns_limit_k_min -9
_diffrn_reflns_limit_l_max 19
_diffrn_reflns_limit_l_min -19
_diffrn_reflns_number 18029
_diffrn_reflns_theta_full 70.42
_diffrn_reflns_theta_max 70.42
_diffrn_reflns_theta_min 2.796
_exptl_absorpt_coefficient_mu 10.209
_exptl_absorpt_correction_T_max 1
_exptl_absorpt_correction_T_min 0.403695
_exptl_absorpt_correction_type empirical
_exptl_absorpt_process_details 'SADABS v. 2.03'
_exptl_crystal_colour orange
_exptl_crystal_density_diffrn 1.763
_exptl_crystal_density_method 'not measured'
_exptl_crystal_description prism
_exptl_crystal_F_000 2336
_exptl_crystal_size_max 0.3
_exptl_crystal_size_mid 0.22
_exptl_crystal_size_min 0.09
_refine_diff_density_max 0.636
_refine_diff_density_min -0.749
_refine_diff_density_rms 0.09
_refine_ls_extinction_method none
_refine_ls_goodness_of_fit_ref 1.066
_refine_ls_hydrogen_treatment mixed
_refine_ls_matrix_type full
_refine_ls_number_parameters 363
_refine_ls_number_reflns 4050
_refine_ls_number_restraints 0
_refine_ls_restrained_S_all 1.066
_refine_ls_R_factor_all 0.025
_refine_ls_R_factor_gt 0.0238
_refine_ls_shift/su_max 0.079
_refine_ls_shift/su_mean 0.003
_refine_ls_structure_factor_coef Fsqd
_refine_ls_weighting_details 'calc w=1/[\s^2^(Fo^2^)+(0.0276P)^2^+7.5812P] where P=(Fo^2^+2Fc^2^)/3'
_refine_ls_weighting_scheme calc
_refine_ls_wR_factor_gt 0.0598
_refine_ls_wR_factor_ref 0.0606
_reflns_number_gt 3894
_reflns_number_total 4050
_reflns_threshold_expression >2sigma(I)
_cod_data_source_file b412875c.txt
_cod_data_source_block 1b
_cod_depositor_comments
;
The following automatic conversions were performed:
'_exptl_absorpt_correction_type' value 'Empirical' changed to 'empirical'
according to '/home/saulius/struct/CIF-dictionaries/cif_core.dic'
dictionary named 'cif_core.dic' version 2.4.1 from 2010-06-29.

Automatic conversion script
Id: cif_fix_enum 1527 2010-12-29 10:47:43Z saulius 
;
_cod_original_cell_volume 4418.11(9)
_cod_original_sg_symbol_H-M 'C 2/c'
_cod_original_formula_sum 'C23 H23 Mo2 O4 P1'
_cod_database_code 7014260

loop_
_symmetry_equiv_pos_as_xyz
'x, y, z'
'-x, y, -z+1/2'
'x+1/2, y+1/2, z'
'-x+1/2, y+1/2, -z+1/2'
'-x, -y, -z'
'x, -y, z-1/2'
'-x+1/2, -y+1/2, -z'
'x+1/2, -y+1/2, z-1/2'

loop_
_atom_site_label
_atom_site_type_symbol
_atom_site_fract_x
_atom_site_fract_y
_atom_site_fract_z
_atom_site_U_iso_or_equiv
_atom_site_adp_type
_atom_site_occupancy
_atom_site_symmetry_multiplicity
_atom_site_calc_flag
_atom_site_refinement_flags
_atom_site_disorder_assembly
_atom_site_disorder_group
Mo1 Mo 0.188016(5) 0.20995(2) 0.091899(11) 0.00793(7) Uani 1 1 d . . .
Mo2 Mo 0.138889(5) 0.27170(2) 0.229610(11) 0.00964(7) Uani 1 1 d . . .
P1 P 0.118221(17) 0.13713(6) 0.08992(4) 0.00931(13) Uani 1 1 d . . .
O1 O 0.20081(5) 0.5688(2) 0.07644(11) 0.0188(4) Uani 1 1 d . . .
O2 O 0.13537(6) 0.2908(2) -0.10252(11) 0.0190(4) Uani 1 1 d . . .
O3 O 0.14497(5) 0.6328(2) 0.20771(12) 0.0203(4) Uani 1 1 d . . .
O4 O 0.04265(5) 0.3479(2) 0.15499(13) 0.0233(4) Uani 1 1 d . . .
C1 C 0.19598(7) 0.4360(3) 0.08336(14) 0.0133(5) Uani 1 1 d . . .
C2 C 0.15382(8) 0.2587(3) -0.03058(16) 0.0129(5) Uani 1 1 d . . .
C3 C 0.14261(7) 0.4992(3) 0.21473(15) 0.0145(5) Uani 1 1 d . . .
C4 C 0.07823(8) 0.3222(3) 0.18010(16) 0.0160(5) Uani 1 1 d . . .
C5 C 0.19114(8) 0.1223(3) 0.33865(15) 0.0210(6) Uani 1 1 d . . .
C6 C 0.18463(9) 0.2663(4) 0.37483(17) 0.0227(6) Uani 1 1 d . . .
C7 C 0.14235(9) 0.2687(3) 0.37229(16) 0.0194(5) Uani 1 1 d . . .
C8 C 0.12302(8) 0.1257(3) 0.33317(16) 0.0169(5) Uani 1 1 d . . .
C9 C 0.15335(8) 0.0361(3) 0.31299(15) 0.0173(5) Uani 1 1 d . . .
C10 C 0.21647(7) -0.0278(3) 0.15944(16) 0.0152(5) Uani 1 1 d . . .
C11 C 0.20866(8) -0.0406(3) 0.06852(17) 0.0173(5) Uani 1 1 d . . .
C12 C 0.23547(7) 0.0686(3) 0.04801(16) 0.0165(5) Uani 1 1 d . . .
C13 C 0.26001(7) 0.1445(3) 0.12567(16) 0.0160(5) Uani 1 1 d . . .
C14 C 0.24854(7) 0.0867(3) 0.19478(16) 0.0154(5) Uani 1 1 d . . .
C15 C 0.06881(7) 0.1571(3) -0.00398(14) 0.0109(4) Uani 1 1 d . . .
C16 C 0.04520(7) 0.0231(3) -0.04378(15) 0.0123(5) Uani 1 1 d . . .
C17 C 0.00670(7) 0.0421(3) -0.11233(16) 0.0148(5) Uani 1 1 d . . .
C18 C -0.00965(7) 0.1886(3) -0.14438(16) 0.0157(5) Uani 1 1 d . . .
C19 C 0.01466(8) 0.3184(3) -0.10620(16) 0.0157(5) Uani 1 1 d . . .
C20 C 0.05316(7) 0.3061(3) -0.03774(16) 0.0122(5) Uani 1 1 d . . .
C21 C 0.07643(8) 0.4584(3) -0.00389(17) 0.0165(5) Uani 1 1 d . . .
C22 C 0.05921(8) -0.1424(3) -0.01696(17) 0.0170(5) Uani 1 1 d . . .
C23 C -0.05179(8) 0.2054(4) -0.21728(19) 0.0234(6) Uani 1 1 d . . .
H13 H 0.2795(11) 0.222(4) 0.132(2) 0.028(9) Uiso 1 1 d . . .
H17 H -0.0091(9) -0.045(3) -0.1398(18) 0.016(7) Uiso 1 1 d . . .
H11 H 0.1898(10) -0.107(4) 0.029(2) 0.025(8) Uiso 1 1 d . . .
H14 H 0.2607(9) 0.124(3) 0.254(2) 0.023(8) Uiso 1 1 d . . .
H2 H 0.1182(9) -0.013(3) 0.1010(18) 0.023(8) Uiso 1 1 d . . .
H10 H 0.2042(9) -0.088(3) 0.1919(19) 0.019(7) Uiso 1 1 d . . .
H19 H 0.0061(8) 0.415(3) -0.1275(17) 0.010(6) Uiso 1 1 d . . .
H6 H 0.2036(11) 0.340(4) 0.397(2) 0.029(8) Uiso 1 1 d . . .
H8 H 0.0958(10) 0.091(4) 0.323(2) 0.028(8) Uiso 1 1 d . . .
H7 H 0.1304(10) 0.352(4) 0.393(2) 0.026(8) Uiso 1 1 d . . .
H12 H 0.2377(9) 0.088(3) -0.0063(19) 0.018(7) Uiso 1 1 d . . .
H9 H 0.1495(9) -0.064(4) 0.2900(19) 0.025(8) Uiso 1 1 d . . .
H5 H 0.2167(9) 0.092(3) 0.3343(19) 0.022(7) Uiso 1 1 d . . .
H21 H 0.0601(9) -0.166(3) 0.039(2) 0.017(7) Uiso 1 1 d . . .
H24 H 0.0746(9) 0.521(4) -0.0528(19) 0.020(7) Uiso 1 1 d . . .
H20 H 0.0861(10) -0.164(4) -0.0175(19) 0.020(7) Uiso 1 1 d . . .
H25 H 0.0655(10) 0.513(4) 0.032(2) 0.036(9) Uiso 1 1 d . . .
H23 H 0.1072(10) 0.450(4) 0.034(2) 0.029(8) Uiso 1 1 d . . .
H22 H 0.0393(10) -0.215(3) -0.059(2) 0.020(8) Uiso 1 1 d . . .
H1 H 0.1819(13) 0.317(5) 0.179(3) 0.064(12) Uiso 1 1 d . . .
H27 H -0.0518(11) 0.163(4) -0.270(2) 0.038(9) Uiso 1 1 d . . .
H28 H -0.0737(12) 0.154(5) -0.203(2) 0.045(10) Uiso 1 1 d . . .
H26 H -0.0616(15) 0.308(6) -0.230(3) 0.072(14) Uiso 1 1 d . . .

loop_
_atom_site_aniso_label
_atom_site_aniso_U_11
_atom_site_aniso_U_22
_atom_site_aniso_U_33
_atom_site_aniso_U_23
_atom_site_aniso_U_13
_atom_site_aniso_U_12
Mo1 0.00538(11) 0.01089(12) 0.00570(11) 0.00081(6) -0.00022(8) 0.00125(6)
Mo2 0.00724(11) 0.01284(13) 0.00816(11) -0.00116(6) 0.00194(8) -0.00089(6)
P1 0.0067(3) 0.0097(3) 0.0092(3) 0.0003(2) 0.0000(2) 0.0004(2)
O1 0.0221(9) 0.0139(10) 0.0179(9) 0.0023(7) 0.0043(7) -0.0027(7)
O2 0.0182(9) 0.0258(11) 0.0079(9) 0.0028(6) -0.0014(8) 0.0042(7)
O3 0.0201(9) 0.0151(11) 0.0260(10) -0.0019(7) 0.0084(8) -0.0014(7)
O4 0.0113(9) 0.0231(10) 0.0352(11) -0.0007(8) 0.0076(8) 0.0027(7)
C1 0.0062(10) 0.0251(16) 0.0068(11) -0.0015(9) 0.0001(9) 0.0012(9)
C2 0.0123(12) 0.0124(12) 0.0140(13) -0.0015(9) 0.0048(10) 0.0001(9)
C3 0.0098(11) 0.0210(16) 0.0124(11) -0.0030(9) 0.0036(10) 0.0005(9)
C4 0.0173(13) 0.0141(12) 0.0173(12) -0.0019(9) 0.0068(10) -0.0023(9)
C5 0.0130(12) 0.0409(17) 0.0071(11) 0.0102(10) 0.0010(10) 0.0054(11)
C6 0.0198(14) 0.0343(16) 0.0078(12) 0.0018(10) -0.0026(11) -0.0134(12)
C7 0.0276(15) 0.0234(15) 0.0096(12) -0.0031(10) 0.0095(11) -0.0029(11)
C8 0.0158(12) 0.0240(14) 0.0120(12) 0.0025(9) 0.0061(10) -0.0063(10)
C9 0.0234(13) 0.0168(14) 0.0093(11) 0.0037(9) 0.0030(10) 0.0025(10)
C10 0.0137(11) 0.0141(13) 0.0176(12) 0.0074(9) 0.0053(10) 0.0065(9)
C11 0.0150(12) 0.0146(13) 0.0186(13) -0.0016(10) 0.0016(10) 0.0068(10)
C12 0.0166(12) 0.0221(14) 0.0133(12) 0.0031(9) 0.0083(10) 0.0105(10)
C13 0.0075(11) 0.0197(14) 0.0196(13) 0.0046(10) 0.0034(10) 0.0060(9)
C14 0.0086(11) 0.0230(14) 0.0113(12) 0.0022(9) -0.0005(10) 0.0073(9)
C15 0.0075(10) 0.0147(12) 0.0099(11) 0.0001(9) 0.0025(9) 0.0012(9)
C16 0.0110(11) 0.0151(12) 0.0111(11) 0.0002(9) 0.0042(9) -0.0017(9)
C17 0.0120(12) 0.0161(13) 0.0153(12) -0.0028(9) 0.0037(10) -0.0042(9)
C18 0.0068(11) 0.0246(14) 0.0130(12) -0.0003(9) 0.0003(10) 0.0006(9)
C19 0.0131(12) 0.0157(13) 0.0172(13) 0.0020(10) 0.0040(10) 0.0051(10)
C20 0.0102(11) 0.0126(12) 0.0138(12) 0.0000(9) 0.0044(10) 0.0014(9)
C21 0.0145(12) 0.0116(13) 0.0197(13) 0.0021(10) 0.0015(11) 0.0010(9)
C22 0.0163(13) 0.0130(13) 0.0185(13) -0.0009(10) 0.0022(11) -0.0018(10)
C23 0.0101(13) 0.0341(18) 0.0192(15) -0.0016(11) -0.0030(12) -0.0007(11)

loop_
_atom_type_symbol
_atom_type_description
_atom_type_scat_dispersion_real
_atom_type_scat_dispersion_imag
_atom_type_scat_source
C C 0.0181 0.0091 'International Tables Vol C Tables 4.2.6.8 and 6.1.1.4'
H H 0 0 'International Tables Vol C Tables 4.2.6.8 and 6.1.1.4'
Mo Mo -0.0483 2.7339 'International Tables Vol C Tables 4.2.6.8 and 6.1.1.4'
O O 0.0492 0.0322 'International Tables Vol C Tables 4.2.6.8 and 6.1.1.4'
P P 0.2955 0.4335 'International Tables Vol C Tables 4.2.6.8 and 6.1.1.4'

loop_
_geom_angle_atom_site_label_1
_geom_angle_atom_site_label_2
_geom_angle_atom_site_label_3
_geom_angle
_geom_angle_site_symmetry_1
_geom_angle_site_symmetry_3
_geom_angle_publ_flag
C1 Mo1 C2 76.40(9) . . ?
C1 Mo1 C12 111.26(9) . . ?
C2 Mo1 C12 90.86(9) . . ?
C1 Mo1 C11 146.87(9) . . ?
C2 Mo1 C11 97.42(9) . . ?
C12 Mo1 C11 35.67(9) . . ?
C1 Mo1 C10 147.31(9) . . ?
C2 Mo1 C10 130.93(9) . . ?
C12 Mo1 C10 58.82(8) . . ?
C11 Mo1 C10 35.33(9) . . ?
C1 Mo1 C13 95.33(9) . . ?
C2 Mo1 C13 117.99(9) . . ?
C12 Mo1 C13 34.85(9) . . ?
C11 Mo1 C13 58.38(9) . . ?
C10 Mo1 C13 58.06(8) . . ?
C1 Mo1 C14 112.35(9) . . ?
C2 Mo1 C14 149.02(9) . . ?
C12 Mo1 C14 58.17(8) . . ?
C11 Mo1 C14 58.40(9) . . ?
C10 Mo1 C14 34.98(9) . . ?
C13 Mo1 C14 34.56(8) . . ?
C1 Mo1 P1 114.11(6) . . ?
C2 Mo1 P1 79.99(7) . . ?
C12 Mo1 P1 129.77(7) . . ?
C11 Mo1 P1 96.31(6) . . ?
C10 Mo1 P1 91.01(6) . . ?
C13 Mo1 P1 149.04(6) . . ?
C14 Mo1 P1 118.82(6) . . ?
C1 Mo1 Mo2 90.40(6) . . ?
C2 Mo1 Mo2 113.99(7) . . ?
C12 Mo1 Mo2 150.72(6) . . ?
C11 Mo1 Mo2 121.07(6) . . ?
C10 Mo1 Mo2 92.26(6) . . ?
C13 Mo1 Mo2 127.59(6) . . ?
C14 Mo1 Mo2 96.03(6) . . ?
P1 Mo1 Mo2 47.356(13) . . ?
C1 Mo1 H1 66.9(14) . . ?
C2 Mo1 H1 121.1(13) . . ?
C12 Mo1 H1 144.4(14) . . ?
C11 Mo1 H1 137.5(14) . . ?
C10 Mo1 H1 102.4(14) . . ?
C13 Mo1 H1 110.0(14) . . ?
C14 Mo1 H1 88.8(14) . . ?
P1 Mo1 H1 75.5(14) . . ?
Mo2 Mo1 H1 29.5(14) . . ?
C4 Mo2 C3 80.57(10) . . ?
C4 Mo2 C7 94.97(10) . . ?
C3 Mo2 C7 98.89(9) . . ?
C4 Mo2 C8 86.43(10) . . ?
C3 Mo2 C8 131.60(9) . . ?
C7 Mo2 C8 36.00(9) . . ?
C4 Mo2 C6 129.79(10) . . ?
C3 Mo2 C6 95.57(10) . . ?
C7 Mo2 C6 35.72(10) . . ?
C8 Mo2 C6 59.09(9) . . ?
C4 Mo2 C9 113.03(9) . . ?
C3 Mo2 C9 153.65(9) . . ?
C7 Mo2 C9 58.88(9) . . ?
C8 Mo2 C9 34.93(9) . . ?
C6 Mo2 C9 58.22(9) . . ?
C4 Mo2 C5 144.21(9) . . ?
C3 Mo2 C5 123.94(10) . . ?
C7 Mo2 C5 58.61(9) . . ?
C8 Mo2 C5 57.90(8) . . ?
C6 Mo2 C5 35.00(10) . . ?
C9 Mo2 C5 34.26(9) . . ?
C4 Mo2 P1 79.04(7) . . ?
C3 Mo2 P1 111.17(7) . . ?
C7 Mo2 P1 147.67(7) . . ?
C8 Mo2 P1 111.67(6) . . ?
C6 Mo2 P1 144.54(8) . . ?
C9 Mo2 P1 93.98(6) . . ?
C5 Mo2 P1 109.70(7) . . ?
C4 Mo2 Mo1 117.59(7) . . ?
C3 Mo2 Mo1 90.19(7) . . ?
C7 Mo2 Mo1 147.28(7) . . ?
C8 Mo2 Mo1 136.19(6) . . ?
C6 Mo2 Mo1 112.44(7) . . ?
C9 Mo2 Mo1 101.90(6) . . ?
C5 Mo2 Mo1 90.28(6) . . ?
P1 Mo2 Mo1 47.507(13) . . ?
C4 Mo2 H1 127.6(12) . . ?
C3 Mo2 H1 70.1(12) . . ?
C7 Mo2 H1 131.1(12) . . ?
C8 Mo2 H1 145.0(12) . . ?
C6 Mo2 H1 96.3(12) . . ?
C9 Mo2 H1 112.3(12) . . ?
C5 Mo2 H1 87.5(12) . . ?
P1 Mo2 H1 72.8(12) . . ?
Mo1 Mo2 H1 26.6(12) . . ?
C15 P1 Mo2 127.95(7) . . ?
C15 P1 Mo1 125.38(7) . . ?
Mo2 P1 Mo1 85.137(18) . . ?
C15 P1 H2 99.4(12) . . ?
Mo2 P1 H2 110.7(12) . . ?
Mo1 P1 H2 107.5(12) . . ?
O1 C1 Mo1 178.4(2) . . ?
O2 C2 Mo1 176.9(2) . . ?
O3 C3 Mo2 178.7(2) . . ?
O4 C4 Mo2 176.4(2) . . ?
C9 C5 C6 108.6(2) . . ?
C9 C5 Mo2 72.82(14) . . ?
C6 C5 Mo2 70.27(15) . . ?
C9 C5 H5 127.3(19) . . ?
C6 C5 H5 124.0(19) . . ?
Mo2 C5 H5 123.5(18) . . ?
C5 C6 C7 107.9(2) . . ?
C5 C6 Mo2 74.73(14) . . ?
C7 C6 Mo2 70.97(14) . . ?
C5 C6 H6 126(2) . . ?
C7 C6 H6 126(2) . . ?
Mo2 C6 H6 122(2) . . ?
C6 C7 C8 107.3(2) . . ?
C6 C7 Mo2 73.32(14) . . ?
C8 C7 Mo2 72.83(14) . . ?
C6 C7 H7 124.2(19) . . ?
C8 C7 H7 128.5(19) . . ?
Mo2 C7 H7 119.1(19) . . ?
C9 C8 C7 108.3(2) . . ?
C9 C8 Mo2 75.07(14) . . ?
C7 C8 Mo2 71.17(14) . . ?
C9 C8 H8 123(2) . . ?
C7 C8 H8 128.4(19) . . ?
Mo2 C8 H8 121.3(19) . . ?
C5 C9 C8 107.9(2) . . ?
C5 C9 Mo2 72.92(15) . . ?
C8 C9 Mo2 70.00(14) . . ?
C5 C9 H9 126.1(18) . . ?
C8 C9 H9 126.0(18) . . ?
Mo2 C9 H9 125.3(19) . . ?
C11 C10 C14 107.9(2) . . ?
C11 C10 Mo1 71.48(14) . . ?
C14 C10 Mo1 73.75(14) . . ?
C11 C10 H10 126.7(17) . . ?
C14 C10 H10 125.3(17) . . ?
Mo1 C10 H10 123.7(17) . . ?
C10 C11 C12 107.6(2) . . ?
C10 C11 Mo1 73.20(14) . . ?
C12 C11 Mo1 71.92(14) . . ?
C10 C11 H11 127.5(19) . . ?
C12 C11 H11 124.9(19) . . ?
Mo1 C11 H11 120.7(19) . . ?
C13 C12 C11 108.1(2) . . ?
C13 C12 Mo1 74.33(13) . . ?
C11 C12 Mo1 72.40(13) . . ?
C13 C12 H12 123.8(18) . . ?
C11 C12 H12 128.1(18) . . ?
Mo1 C12 H12 120.3(18) . . ?
C12 C13 C14 108.7(2) . . ?
C12 C13 Mo1 70.82(13) . . ?
C14 C13 Mo1 73.33(13) . . ?
C12 C13 H13 127(2) . . ?
C14 C13 H13 124(2) . . ?
Mo1 C13 H13 120(2) . . ?
C13 C14 C10 107.8(2) . . ?
C13 C14 Mo1 72.11(13) . . ?
C10 C14 Mo1 71.27(13) . . ?
C13 C14 H14 123.5(17) . . ?
C10 C14 H14 128.8(17) . . ?
Mo1 C14 H14 121.0(17) . . ?
C20 C15 C16 118.6(2) . . ?
C20 C15 P1 120.96(18) . . ?
C16 C15 P1 120.44(17) . . ?
C17 C16 C15 119.2(2) . . ?
C17 C16 C22 116.8(2) . . ?
C15 C16 C22 124.0(2) . . ?
C16 C17 C18 122.7(2) . . ?
C16 C17 H17 120.3(17) . . ?
C18 C17 H17 117.0(17) . . ?
C19 C18 C17 117.2(2) . . ?
C19 C18 C23 121.4(2) . . ?
C17 C18 C23 121.4(2) . . ?
C20 C19 C18 122.5(2) . . ?
C20 C19 H19 117.4(17) . . ?
C18 C19 H19 120.1(17) . . ?
C19 C20 C15 119.8(2) . . ?
C19 C20 C21 116.4(2) . . ?
C15 C20 C21 123.8(2) . . ?
C20 C21 H24 107.8(18) . . ?
C20 C21 H25 113(2) . . ?
H24 C21 H25 110(3) . . ?
C20 C21 H23 116.9(18) . . ?
H24 C21 H23 107(2) . . ?
H25 C21 H23 102(3) . . ?
C16 C22 H21 112.6(18) . . ?
C16 C22 H20 112.9(19) . . ?
H21 C22 H20 106(2) . . ?
C16 C22 H22 108.7(17) . . ?
H21 C22 H22 109(2) . . ?
H20 C22 H22 107(3) . . ?
C18 C23 H27 112(2) . . ?
C18 C23 H28 111(2) . . ?
H27 C23 H28 107(3) . . ?
C18 C23 H26 115(3) . . ?
H27 C23 H26 106(4) . . ?
H28 C23 H26 104(4) . . ?

loop_
_geom_bond_atom_site_label_1
_geom_bond_atom_site_label_2
_geom_bond_distance
_geom_bond_site_symmetry_2
_geom_bond_publ_flag
Mo1 C1 1.962(3) . ?
Mo1 C2 1.966(2) . ?
Mo1 C12 2.320(2) . ?
Mo1 C11 2.326(2) . ?
Mo1 C10 2.348(2) . ?
Mo1 C13 2.365(2) . ?
Mo1 C14 2.381(2) . ?
Mo1 P1 2.4323(5) . ?
Mo1 Mo2 3.2868(2) . ?
Mo1 H1 1.77(4) . ?
Mo2 C4 1.966(2) . ?
Mo2 C3 1.969(3) . ?
Mo2 C7 2.295(2) . ?
Mo2 C8 2.316(2) . ?
Mo2 C6 2.325(3) . ?
Mo2 C9 2.382(2) . ?
Mo2 C5 2.383(2) . ?
Mo2 P1 2.4264(6) . ?
Mo2 H1 1.95(4) . ?
P1 C15 1.829(2) . ?
P1 H2 1.30(3) . ?
O1 C1 1.158(3) . ?
O2 C2 1.150(3) . ?
O3 C3 1.153(3) . ?
O4 C4 1.146(3) . ?
C5 C9 1.404(4) . ?
C5 C6 1.417(4) . ?
C5 H5 0.93(3) . ?
C6 C7 1.417(4) . ?
C6 H6 0.88(3) . ?
C7 C8 1.425(4) . ?
C7 H7 0.94(3) . ?
C8 C9 1.411(4) . ?
C8 H8 0.93(3) . ?
C9 H9 0.92(3) . ?
C10 C11 1.418(4) . ?
C10 C14 1.422(4) . ?
C10 H10 0.94(3) . ?
C11 C12 1.423(4) . ?
C11 H11 0.93(3) . ?
C12 C13 1.403(4) . ?
C12 H12 0.93(3) . ?
C13 C14 1.410(3) . ?
C13 H13 0.91(3) . ?
C14 H14 0.97(3) . ?
C15 C20 1.413(3) . ?
C15 C16 1.415(3) . ?
C16 C17 1.391(3) . ?
C16 C22 1.506(3) . ?
C17 C18 1.393(4) . ?
C17 H17 0.93(3) . ?
C18 C19 1.389(4) . ?
C18 C23 1.503(4) . ?
C19 C20 1.385(4) . ?
C19 H19 0.90(3) . ?
C20 C21 1.519(3) . ?
C21 H24 0.95(3) . ?
C21 H25 0.92(4) . ?
C21 H23 1.00(3) . ?
C22 H21 0.93(3) . ?
C22 H20 0.93(3) . ?
C22 H22 0.99(3) . ?
C23 H27 0.94(4) . ?
C23 H28 0.96(4) . ?
C23 H26 0.94(5) . ?

loop_
_geom_torsion_atom_site_label_1
_geom_torsion_atom_site_label_2
_geom_torsion_atom_site_label_3
_geom_torsion_atom_site_label_4
_geom_torsion
_geom_torsion_site_symmetry_1
_geom_torsion_site_symmetry_2
_geom_torsion_site_symmetry_3
_geom_torsion_site_symmetry_4
_geom_torsion_publ_flag
C1 Mo1 Mo2 C4 83.61(10) . . . . ?
C2 Mo1 Mo2 C4 8.35(11) . . . . ?
C12 Mo1 Mo2 C4 -137.48(16) . . . . ?
C11 Mo1 Mo2 C4 -107.33(11) . . . . ?
C10 Mo1 Mo2 C4 -128.98(10) . . . . ?
C13 Mo1 Mo2 C4 -179.35(11) . . . . ?
C14 Mo1 Mo2 C4 -163.85(10) . . . . ?
P1 Mo1 Mo2 C4 -39.69(8) . . . . ?
C1 Mo1 Mo2 C3 4.16(9) . . . . ?
C2 Mo1 Mo2 C3 -71.10(10) . . . . ?
C12 Mo1 Mo2 C3 143.07(15) . . . . ?
C11 Mo1 Mo2 C3 173.23(10) . . . . ?
C10 Mo1 Mo2 C3 151.57(9) . . . . ?
C13 Mo1 Mo2 C3 101.20(10) . . . . ?
C14 Mo1 Mo2 C3 116.70(9) . . . . ?
P1 Mo1 Mo2 C3 -119.14(7) . . . . ?
C1 Mo1 Mo2 C7 -102.75(14) . . . . ?
C2 Mo1 Mo2 C7 -178.01(14) . . . . ?
C12 Mo1 Mo2 C7 36.16(18) . . . . ?
C11 Mo1 Mo2 C7 66.32(14) . . . . ?
C10 Mo1 Mo2 C7 44.66(14) . . . . ?
C13 Mo1 Mo2 C7 -5.71(15) . . . . ?
C14 Mo1 Mo2 C7 9.79(14) . . . . ?
P1 Mo1 Mo2 C7 133.95(13) . . . . ?
C1 Mo1 Mo2 C8 -160.09(11) . . . . ?
C2 Mo1 Mo2 C8 124.65(12) . . . . ?
C12 Mo1 Mo2 C8 -21.18(16) . . . . ?
C11 Mo1 Mo2 C8 8.97(11) . . . . ?
C10 Mo1 Mo2 C8 -12.68(11) . . . . ?
C13 Mo1 Mo2 C8 -63.05(12) . . . . ?
C14 Mo1 Mo2 C8 -47.55(11) . . . . ?
P1 Mo1 Mo2 C8 76.61(9) . . . . ?
C1 Mo1 Mo2 C6 -91.94(10) . . . . ?
C2 Mo1 Mo2 C6 -167.21(11) . . . . ?
C12 Mo1 Mo2 C6 46.96(15) . . . . ?
C11 Mo1 Mo2 C6 77.12(11) . . . . ?
C10 Mo1 Mo2 C6 55.47(10) . . . . ?
C13 Mo1 Mo2 C6 5.10(11) . . . . ?
C14 Mo1 Mo2 C6 20.59(10) . . . . ?
P1 Mo1 Mo2 C6 144.76(8) . . . . ?
C1 Mo1 Mo2 C9 -152.25(9) . . . . ?
C2 Mo1 Mo2 C9 132.48(10) . . . . ?
C12 Mo1 Mo2 C9 -13.35(15) . . . . ?
C11 Mo1 Mo2 C9 16.81(10) . . . . ?
C10 Mo1 Mo2 C9 -4.84(9) . . . . ?
C13 Mo1 Mo2 C9 -55.21(10) . . . . ?
C14 Mo1 Mo2 C9 -39.72(9) . . . . ?
P1 Mo1 Mo2 C9 84.45(7) . . . . ?
C1 Mo1 Mo2 C5 -119.78(9) . . . . ?
C2 Mo1 Mo2 C5 164.96(10) . . . . ?
C12 Mo1 Mo2 C5 19.13(15) . . . . ?
C11 Mo1 Mo2 C5 49.28(10) . . . . ?
C10 Mo1 Mo2 C5 27.63(9) . . . . ?
C13 Mo1 Mo2 C5 -22.74(11) . . . . ?
C14 Mo1 Mo2 C5 -7.24(9) . . . . ?
P1 Mo1 Mo2 C5 116.92(7) . . . . ?
C1 Mo1 Mo2 P1 123.30(7) . . . . ?
C2 Mo1 Mo2 P1 48.03(8) . . . . ?
C12 Mo1 Mo2 P1 -97.80(13) . . . . ?
C11 Mo1 Mo2 P1 -67.64(8) . . . . ?
C10 Mo1 Mo2 P1 -89.29(6) . . . . ?
C13 Mo1 Mo2 P1 -139.66(8) . . . . ?
C14 Mo1 Mo2 P1 -124.17(7) . . . . ?
C4 Mo2 P1 C15 12.69(12) . . . . ?
C3 Mo2 P1 C15 -62.60(12) . . . . ?
C7 Mo2 P1 C15 94.58(17) . . . . ?
C8 Mo2 P1 C15 94.34(12) . . . . ?
C6 Mo2 P1 C15 161.08(15) . . . . ?
C9 Mo2 P1 C15 125.39(11) . . . . ?
C5 Mo2 P1 C15 156.62(11) . . . . ?
Mo1 Mo2 P1 C15 -132.11(10) . . . . ?
C4 Mo2 P1 Mo1 144.80(7) . . . . ?
C3 Mo2 P1 Mo1 69.51(7) . . . . ?
C7 Mo2 P1 Mo1 -133.32(14) . . . . ?
C8 Mo2 P1 Mo1 -133.55(7) . . . . ?
C6 Mo2 P1 Mo1 -66.81(12) . . . . ?
C9 Mo2 P1 Mo1 -102.50(6) . . . . ?
C5 Mo2 P1 Mo1 -71.27(7) . . . . ?
C1 Mo1 P1 C15 67.85(12) . . . . ?
C2 Mo1 P1 C15 -2.23(12) . . . . ?
C12 Mo1 P1 C15 -84.93(12) . . . . ?
C11 Mo1 P1 C15 -98.69(11) . . . . ?
C10 Mo1 P1 C15 -133.70(11) . . . . ?
C13 Mo1 P1 C15 -131.44(15) . . . . ?
C14 Mo1 P1 C15 -155.94(12) . . . . ?
Mo2 Mo1 P1 C15 134.15(10) . . . . ?
C1 Mo1 P1 Mo2 -66.30(7) . . . . ?
C2 Mo1 P1 Mo2 -136.39(7) . . . . ?
C12 Mo1 P1 Mo2 140.92(8) . . . . ?
C11 Mo1 P1 Mo2 127.16(6) . . . . ?
C10 Mo1 P1 Mo2 92.14(6) . . . . ?
C13 Mo1 P1 Mo2 94.41(12) . . . . ?
C14 Mo1 P1 Mo2 69.90(7) . . . . ?
C2 Mo1 C1 O1 -44(8) . . . . ?
C12 Mo1 C1 O1 41(8) . . . . ?
C11 Mo1 C1 O1 39(8) . . . . ?
C10 Mo1 C1 O1 106(8) . . . . ?
C13 Mo1 C1 O1 73(8) . . . . ?
C14 Mo1 C1 O1 105(8) . . . . ?
P1 Mo1 C1 O1 -116(8) . . . . ?
Mo2 Mo1 C1 O1 -159(8) . . . . ?
C1 Mo1 C2 O2 49(4) . . . . ?
C12 Mo1 C2 O2 -63(4) . . . . ?
C11 Mo1 C2 O2 -98(4) . . . . ?
C10 Mo1 C2 O2 -110(4) . . . . ?
C13 Mo1 C2 O2 -40(4) . . . . ?
C14 Mo1 C2 O2 -62(4) . . . . ?
P1 Mo1 C2 O2 167(4) . . . . ?
Mo2 Mo1 C2 O2 133(4) . . . . ?
C4 Mo2 C3 O3 103(8) . . . . ?
C7 Mo2 C3 O3 9(8) . . . . ?
C8 Mo2 C3 O3 26(8) . . . . ?
C6 Mo2 C3 O3 -27(8) . . . . ?
C9 Mo2 C3 O3 -21(9) . . . . ?
C5 Mo2 C3 O3 -49(8) . . . . ?
P1 Mo2 C3 O3 18E1(10) . . . . ?
Mo1 Mo2 C3 O3 -139(8) . . . . ?
C3 Mo2 C4 O4 -125(4) . . . . ?
C7 Mo2 C4 O4 -27(4) . . . . ?
C8 Mo2 C4 O4 8(4) . . . . ?
C6 Mo2 C4 O4 -35(4) . . . . ?
C9 Mo2 C4 O4 32(4) . . . . ?
C5 Mo2 C4 O4 13(4) . . . . ?
P1 Mo2 C4 O4 121(4) . . . . ?
Mo1 Mo2 C4 O4 150(4) . . . . ?
C4 Mo2 C5 C9 32.0(2) . . . . ?
C3 Mo2 C5 C9 158.54(14) . . . . ?
C7 Mo2 C5 C9 79.65(16) . . . . ?
C8 Mo2 C5 C9 37.04(14) . . . . ?
C6 Mo2 C5 C9 117.8(2) . . . . ?
P1 Mo2 C5 C9 -66.75(15) . . . . ?
Mo1 Mo2 C5 C9 -111.04(14) . . . . ?
C4 Mo2 C5 C6 -85.8(2) . . . . ?
C3 Mo2 C5 C6 40.78(18) . . . . ?
C7 Mo2 C5 C6 -38.11(15) . . . . ?
C8 Mo2 C5 C6 -80.72(16) . . . . ?
C9 Mo2 C5 C6 -117.8(2) . . . . ?
P1 Mo2 C5 C6 175.49(13) . . . . ?
Mo1 Mo2 C5 C6 131.20(15) . . . . ?
C9 C5 C6 C7 0.6(3) . . . . ?
Mo2 C5 C6 C7 63.70(18) . . . . ?
C9 C5 C6 Mo2 -63.14(17) . . . . ?
C4 Mo2 C6 C5 130.63(16) . . . . ?
C3 Mo2 C6 C5 -147.01(15) . . . . ?
C7 Mo2 C6 C5 115.5(2) . . . . ?
C8 Mo2 C6 C5 77.01(16) . . . . ?
C9 Mo2 C6 C5 35.87(14) . . . . ?
P1 Mo2 C6 C5 -7.3(2) . . . . ?
Mo1 Mo2 C6 C5 -54.50(15) . . . . ?
C4 Mo2 C6 C7 15.1(2) . . . . ?
C3 Mo2 C6 C7 97.48(17) . . . . ?
C8 Mo2 C6 C7 -38.50(15) . . . . ?
C9 Mo2 C6 C7 -79.63(17) . . . . ?
C5 Mo2 C6 C7 -115.5(2) . . . . ?
P1 Mo2 C6 C7 -122.84(16) . . . . ?
Mo1 Mo2 C6 C7 -170.00(14) . . . . ?
C5 C6 C7 C8 -0.8(3) . . . . ?
Mo2 C6 C7 C8 65.41(17) . . . . ?
C5 C6 C7 Mo2 -66.18(18) . . . . ?
C4 Mo2 C7 C6 -168.39(17) . . . . ?
C3 Mo2 C7 C6 -87.18(17) . . . . ?
C8 Mo2 C7 C6 114.7(2) . . . . ?
C9 Mo2 C7 C6 77.64(18) . . . . ?
C5 Mo2 C7 C6 37.33(17) . . . . ?
P1 Mo2 C7 C6 114.30(17) . . . . ?
Mo1 Mo2 C7 C6 17.3(2) . . . . ?
C4 Mo2 C7 C8 76.94(16) . . . . ?
C3 Mo2 C7 C8 158.15(15) . . . . ?
C6 Mo2 C7 C8 -114.7(2) . . . . ?
C9 Mo2 C7 C8 -37.03(15) . . . . ?
C5 Mo2 C7 C8 -77.34(17) . . . . ?
P1 Mo2 C7 C8 -0.4(2) . . . . ?
Mo1 Mo2 C7 C8 -97.40(17) . . . . ?
C6 C7 C8 C9 0.7(3) . . . . ?
Mo2 C7 C8 C9 66.43(17) . . . . ?
C6 C7 C8 Mo2 -65.74(18) . . . . ?
C4 Mo2 C8 C9 140.71(16) . . . . ?
C3 Mo2 C8 C9 -145.25(15) . . . . ?
C7 Mo2 C8 C9 -115.8(2) . . . . ?
C6 Mo2 C8 C9 -77.60(17) . . . . ?
C5 Mo2 C8 C9 -36.32(15) . . . . ?
P1 Mo2 C8 C9 63.99(15) . . . . ?
Mo1 Mo2 C8 C9 13.47(19) . . . . ?
C4 Mo2 C8 C7 -103.50(17) . . . . ?
C3 Mo2 C8 C7 -29.5(2) . . . . ?
C6 Mo2 C8 C7 38.19(16) . . . . ?
C9 Mo2 C8 C7 115.8(2) . . . . ?
C5 Mo2 C8 C7 79.47(17) . . . . ?
P1 Mo2 C8 C7 179.78(14) . . . . ?
Mo1 Mo2 C8 C7 129.26(14) . . . . ?
C6 C5 C9 C8 -0.1(3) . . . . ?
Mo2 C5 C9 C8 -61.64(17) . . . . ?
C6 C5 C9 Mo2 61.51(17) . . . . ?
C7 C8 C9 C5 -0.4(3) . . . . ?
Mo2 C8 C9 C5 63.52(17) . . . . ?
C7 C8 C9 Mo2 -63.88(17) . . . . ?
C4 Mo2 C9 C5 -160.34(15) . . . . ?
C3 Mo2 C9 C5 -43.1(3) . . . . ?
C7 Mo2 C9 C5 -78.79(16) . . . . ?
C8 Mo2 C9 C5 -117.0(2) . . . . ?
C6 Mo2 C9 C5 -36.66(15) . . . . ?
P1 Mo2 C9 C5 119.88(14) . . . . ?
Mo1 Mo2 C9 C5 72.52(15) . . . . ?
C4 Mo2 C9 C8 -43.38(17) . . . . ?
C3 Mo2 C9 C8 73.8(2) . . . . ?
C7 Mo2 C9 C8 38.18(15) . . . . ?
C6 Mo2 C9 C8 80.31(16) . . . . ?
C5 Mo2 C9 C8 117.0(2) . . . . ?
P1 Mo2 C9 C8 -123.15(14) . . . . ?
Mo1 Mo2 C9 C8 -170.51(13) . . . . ?
C1 Mo1 C10 C11 -118.87(19) . . . . ?
C2 Mo1 C10 C11 21.92(19) . . . . ?
C12 Mo1 C10 C11 -37.98(15) . . . . ?
C13 Mo1 C10 C11 -79.12(15) . . . . ?
C14 Mo1 C10 C11 -115.8(2) . . . . ?
P1 Mo1 C10 C11 99.51(14) . . . . ?
Mo2 Mo1 C10 C11 146.87(14) . . . . ?
C1 Mo1 C10 C14 -3.0(2) . . . . ?
C2 Mo1 C10 C14 137.75(15) . . . . ?
C12 Mo1 C10 C14 77.85(15) . . . . ?
C11 Mo1 C10 C14 115.8(2) . . . . ?
C13 Mo1 C10 C14 36.71(14) . . . . ?
P1 Mo1 C10 C14 -144.66(13) . . . . ?
Mo2 Mo1 C10 C14 -97.30(13) . . . . ?
C14 C10 C11 C12 -1.1(3) . . . . ?
Mo1 C10 C11 C12 64.18(16) . . . . ?
C14 C10 C11 Mo1 -65.26(16) . . . . ?
C1 Mo1 C11 C10 120.07(18) . . . . ?
C2 Mo1 C11 C10 -163.48(15) . . . . ?
C12 Mo1 C11 C10 115.5(2) . . . . ?
C13 Mo1 C11 C10 78.12(15) . . . . ?
C14 Mo1 C11 C10 37.29(13) . . . . ?
P1 Mo1 C11 C10 -82.80(14) . . . . ?
Mo2 Mo1 C11 C10 -39.61(16) . . . . ?
C1 Mo1 C11 C12 4.6(2) . . . . ?
C2 Mo1 C11 C12 81.06(15) . . . . ?
C10 Mo1 C11 C12 -115.5(2) . . . . ?
C13 Mo1 C11 C12 -37.34(14) . . . . ?
C14 Mo1 C11 C12 -78.18(15) . . . . ?
P1 Mo1 C11 C12 161.73(13) . . . . ?
Mo2 Mo1 C11 C12 -155.08(12) . . . . ?
C10 C11 C12 C13 1.3(3) . . . . ?
Mo1 C11 C12 C13 66.32(16) . . . . ?
C10 C11 C12 Mo1 -65.02(16) . . . . ?
C1 Mo1 C12 C13 67.40(16) . . . . ?
C2 Mo1 C12 C13 143.13(16) . . . . ?
C11 Mo1 C12 C13 -115.3(2) . . . . ?
C10 Mo1 C12 C13 -77.70(16) . . . . ?
C14 Mo1 C12 C13 -36.42(14) . . . . ?
P1 Mo1 C12 C13 -139.22(13) . . . . ?
Mo2 Mo1 C12 C13 -67.7(2) . . . . ?
C1 Mo1 C12 C11 -177.30(14) . . . . ?
C2 Mo1 C12 C11 -101.57(15) . . . . ?
C10 Mo1 C12 C11 37.60(14) . . . . ?
C13 Mo1 C12 C11 115.3(2) . . . . ?
C14 Mo1 C12 C11 78.88(15) . . . . ?
P1 Mo1 C12 C11 -23.91(17) . . . . ?
Mo2 Mo1 C12 C11 47.6(2) . . . . ?
C11 C12 C13 C14 -1.0(3) . . . . ?
Mo1 C12 C13 C14 64.02(17) . . . . ?
C11 C12 C13 Mo1 -65.04(16) . . . . ?
C1 Mo1 C13 C12 -120.22(15) . . . . ?
C2 Mo1 C13 C12 -42.80(18) . . . . ?
C11 Mo1 C13 C12 38.25(15) . . . . ?
C10 Mo1 C13 C12 80.08(16) . . . . ?
C14 Mo1 C13 C12 117.2(2) . . . . ?
P1 Mo1 C13 C12 77.41(18) . . . . ?
Mo2 Mo1 C13 C12 145.16(12) . . . . ?
C1 Mo1 C13 C14 122.54(16) . . . . ?
C2 Mo1 C13 C14 -160.04(15) . . . . ?
C12 Mo1 C13 C14 -117.2(2) . . . . ?
C11 Mo1 C13 C14 -78.99(16) . . . . ?
C10 Mo1 C13 C14 -37.16(15) . . . . ?
P1 Mo1 C13 C14 -39.8(2) . . . . ?
Mo2 Mo1 C13 C14 27.92(18) . . . . ?
C12 C13 C14 C10 0.3(3) . . . . ?
Mo1 C13 C14 C10 62.76(16) . . . . ?
C12 C13 C14 Mo1 -62.41(16) . . . . ?
C11 C10 C14 C13 0.5(3) . . . . ?
Mo1 C10 C14 C13 -63.31(16) . . . . ?
C11 C10 C14 Mo1 63.77(16) . . . . ?
C1 Mo1 C14 C13 -65.17(17) . . . . ?
C2 Mo1 C14 C13 35.8(3) . . . . ?
C12 Mo1 C14 C13 36.72(15) . . . . ?
C11 Mo1 C14 C13 78.94(16) . . . . ?
C10 Mo1 C14 C13 116.6(2) . . . . ?
P1 Mo1 C14 C13 157.91(13) . . . . ?
Mo2 Mo1 C14 C13 -158.09(14) . . . . ?
C1 Mo1 C14 C10 178.23(14) . . . . ?
C2 Mo1 C14 C10 -80.8(2) . . . . ?
C12 Mo1 C14 C10 -79.88(15) . . . . ?
C11 Mo1 C14 C10 -37.67(14) . . . . ?
C13 Mo1 C14 C10 -116.6(2) . . . . ?
P1 Mo1 C14 C10 41.31(15) . . . . ?
Mo2 Mo1 C14 C10 85.30(13) . . . . ?
Mo2 P1 C15 C20 50.1(2) . . . . ?
Mo1 P1 C15 C20 -64.9(2) . . . . ?
Mo2 P1 C15 C16 -129.24(15) . . . . ?
Mo1 P1 C15 C16 115.80(16) . . . . ?
C20 C15 C16 C17 -2.5(3) . . . . ?
P1 C15 C16 C17 176.86(17) . . . . ?
C20 C15 C16 C22 177.2(2) . . . . ?
P1 C15 C16 C22 -3.5(3) . . . . ?
C15 C16 C17 C18 0.6(3) . . . . ?
C22 C16 C17 C18 -179.1(2) . . . . ?
C16 C17 C18 C19 1.4(4) . . . . ?
C16 C17 C18 C23 -178.7(2) . . . . ?
C17 C18 C19 C20 -1.5(4) . . . . ?
C23 C18 C19 C20 178.6(2) . . . . ?
C18 C19 C20 C15 -0.4(4) . . . . ?
C18 C19 C20 C21 179.0(2) . . . . ?
C16 C15 C20 C19 2.4(3) . . . . ?
P1 C15 C20 C19 -176.90(18) . . . . ?
C16 C15 C20 C21 -177.0(2) . . . . ?
P1 C15 C20 C21 3.7(3) . . . . ?
